data_7221140
loop_
_publ_author_name
'Yan, Feng'
'Zhuang, Xiao-Mei'
'Lu, Tong-Bu'

_publ_section_title
;
 Synthesis and structures of dinuclear cryptates with Zn(ii), Cd(ii) and
 Hg(ii): tuning the cascade binding mode with metal ions
;
_journal_issue 30
_journal_name_full CrystEngComm
_journal_page_first 5832
_journal_paper_doi 10.1039/C5CE00817D
_journal_volume 17
_journal_year 2015
_chemical_formula_moiety 'C36 H54 Hg2 I N8, 3(N O3), 6(H2 O)'
_chemical_formula_sum 'C36 H66 Hg2 I N11 O15'
_chemical_formula_weight 1421.08
_chemical_name_systematic
; 
 ? 
;
_space_group_IT_number 33
_symmetry_cell_setting orthorhombic
_symmetry_space_group_name_Hall 'P 2c -2n'
_symmetry_space_group_name_H-M 'P n a 21'
_atom_sites_solution_hydrogens geom
_atom_sites_solution_primary direct
_atom_sites_solution_secondary difmap
_audit_creation_method SHELXL-97
_audit_update_record
;
2015-06-09 deposited with the CCDC.
2015-06-22 downloaded from the CCDC.
;
_cell_angle_alpha 90.00
_cell_angle_beta 90.00
_cell_angle_gamma 90.00
_cell_formula_units_Z 4
_cell_length_a 17.4241(3)
_cell_length_b 10.4127(3)
_cell_length_c 26.4970(10)
_cell_measurement_reflns_used 6573
_cell_measurement_temperature 150.00(10)
_cell_measurement_theta_max 65.1552
_cell_measurement_theta_min 3.0315
_cell_volume 4807.4(2)
_computing_cell_refinement
;
CrysAlisPro, Agilent Technologies,
Version 1.171.35.19 (release 27-10-2011 CrysAlis171 .NET)
(compiled Oct 27 2011,15:02:11)
;
_computing_data_collection
;
CrysAlisPro, Agilent Technologies,
Version 1.171.35.19 (release 27-10-2011 CrysAlis171 .NET)
(compiled Oct 27 2011,15:02:11)
;
_computing_data_reduction
;
CrysAlisPro, Agilent Technologies,
Version 1.171.35.19 (release 27-10-2011 CrysAlis171 .NET)
(compiled Oct 27 2011,15:02:11)
;
_computing_molecular_graphics 'Bruker SHELXTL'
_computing_publication_material 'Bruker SHELXTL'
_computing_structure_refinement 'SHELXL-97 (Sheldrick, 1997)'
_computing_structure_solution 'SHELXS-97 (Sheldrick, 1990)'
_diffrn_ambient_temperature 150.00(10)
_diffrn_detector_area_resol_mean 10.5058
_diffrn_measured_fraction_theta_full 0.965
_diffrn_measured_fraction_theta_max 0.965
_diffrn_measurement_device_type 'Xcalibur, Atlas, Gemini ultra'
_diffrn_measurement_method '\w scans'
_diffrn_radiation_monochromator graphite
_diffrn_radiation_source 'fine-focus sealed tube'
_diffrn_radiation_type CuK\a
_diffrn_radiation_wavelength 1.54184
_diffrn_reflns_av_R_equivalents 0.0338
_diffrn_reflns_av_sigmaI/netI 0.0476
_diffrn_reflns_limit_h_max 5
_diffrn_reflns_limit_h_min -19
_diffrn_reflns_limit_k_max 12
_diffrn_reflns_limit_k_min -11
_diffrn_reflns_limit_l_max 23
_diffrn_reflns_limit_l_min -30
_diffrn_reflns_number 11256
_diffrn_reflns_theta_full 65.32
_diffrn_reflns_theta_max 65.32
_diffrn_reflns_theta_min 3.34
_exptl_absorpt_coefficient_mu 16.977
_exptl_absorpt_correction_T_max 1.00000
_exptl_absorpt_correction_T_min 0.55081
_exptl_absorpt_correction_type multi-scan
_exptl_absorpt_process_details
;
CrysAlisPro, Agilent Technologies,
Version 1.171.35.15 (release 03-08-2011 CrysAlis171 .NET)
(compiled Aug  3 2011,13:03:54)
Empirical absorption correction using spherical harmonics,
 implemented in SCALE3 ABSPACK scaling algorithm.
;
_exptl_crystal_colour yellow
_exptl_crystal_density_diffrn 1.963
_exptl_crystal_density_method 'not measured'
_exptl_crystal_description block
_exptl_crystal_F_000 2768
_exptl_crystal_size_max 0.1
_exptl_crystal_size_mid 0.03
_exptl_crystal_size_min 0.01
_refine_diff_density_max 1.082
_refine_diff_density_min -1.112
_refine_diff_density_rms 0.142
_refine_ls_abs_structure_details 'Flack H D (1983), Acta Cryst. A39, 876-881'
_refine_ls_abs_structure_Flack 10(10)
_refine_ls_extinction_method none
_refine_ls_goodness_of_fit_ref 1.048
_refine_ls_hydrogen_treatment mixed
_refine_ls_matrix_type full
_refine_ls_number_parameters 602
_refine_ls_number_reflns 5954
_refine_ls_number_restraints 169
_refine_ls_restrained_S_all 1.034
_refine_ls_R_factor_all 0.0393
_refine_ls_R_factor_gt 0.0365
_refine_ls_shift/su_max 0.000
_refine_ls_shift/su_mean 0.000
_refine_ls_structure_factor_coef Fsqd
_refine_ls_weighting_details 'calc w=1/[\s^2^(Fo^2^)+(0.0556P)^2^+0.0000P] where P=(Fo^2^+2Fc^2^)/3'
_refine_ls_weighting_scheme calc
_refine_ls_wR_factor_gt 0.0880
_refine_ls_wR_factor_ref 0.0909
_reflns_number_gt 5648
_reflns_number_total 5954
_reflns_threshold_expression >2sigma(I)
_cod_data_source_file c5ce00817d2.cif
_cod_data_source_block 11
_cod_depositor_comments 'Adding full bibliography for 7221133--7221140.cif.'
_cod_original_sg_symbol_H-M 'P n a 21 '
_cod_database_code 7221140

loop_
_symmetry_equiv_pos_as_xyz
'x, y, z'
'-x, -y, z+1/2'
'-x+1/2, y+1/2, z+1/2'
'x+1/2, -y+1/2, z'

loop_
_atom_site_label
_atom_site_type_symbol
_atom_site_fract_x
_atom_site_fract_y
_atom_site_fract_z
_atom_site_U_iso_or_equiv
_atom_site_adp_type
_atom_site_occupancy
_atom_site_symmetry_multiplicity
_atom_site_calc_flag
_atom_site_refinement_flags
_atom_site_disorder_assembly
_atom_site_disorder_group
C1 C 0.4353(6) 0.4859(11) 0.0559(4) 0.026(2) Uani 1 1 d . . .
H1A H 0.4694 0.5182 0.0289 0.031 Uiso 1 1 calc R . .
H1B H 0.4138 0.4026 0.0446 0.031 Uiso 1 1 calc R . .
C2 C 0.4827(6) 0.4645(11) 0.1041(5) 0.030(3) Uani 1 1 d . . .
H2A H 0.5236 0.4010 0.0972 0.036 Uiso 1 1 calc R . .
H2B H 0.5075 0.5462 0.1140 0.036 Uiso 1 1 calc R . .
C3 C 0.4005(7) 0.7096(11) 0.0599(5) 0.031(3) Uani 1 1 d . . .
H3A H 0.4054 0.7344 0.0240 0.038 Uiso 1 1 calc R . .
H3B H 0.4519 0.7159 0.0757 0.038 Uiso 1 1 calc R . .
C4 C 0.3457(7) 0.8017(12) 0.0864(5) 0.035(3) Uani 1 1 d . . .
H4A H 0.3628 0.8912 0.0807 0.042 Uiso 1 1 calc R . .
H4B H 0.2936 0.7923 0.0719 0.042 Uiso 1 1 calc R . .
C5 C 0.3062(6) 0.5494(12) 0.0311(5) 0.031(3) Uani 1 1 d . . .
H5A H 0.3241 0.5332 -0.0037 0.037 Uiso 1 1 calc R . .
H5B H 0.2727 0.6263 0.0303 0.037 Uiso 1 1 calc R . .
C6 C 0.2603(6) 0.4374(11) 0.0485(4) 0.024(2) Uani 1 1 d . . .
H6A H 0.2177 0.4222 0.0245 0.028 Uiso 1 1 calc R . .
H6B H 0.2932 0.3599 0.0487 0.028 Uiso 1 1 calc R . .
C7 C 0.1923(7) 0.4659(11) 0.4625(4) 0.026(3) Uani 1 1 d . . .
H7A H 0.1610 0.4396 0.4919 0.032 Uiso 1 1 calc R . .
H7B H 0.2359 0.5175 0.4753 0.032 Uiso 1 1 calc R . .
C8 C 0.2240(6) 0.3457(12) 0.4371(4) 0.029(2) Uani 1 1 d . . .
H8A H 0.2540 0.2949 0.4617 0.034 Uiso 1 1 calc R . .
H8B H 0.1811 0.2917 0.4248 0.034 Uiso 1 1 calc R . .
C9 C 0.1434(6) 0.6832(11) 0.4461(4) 0.030(3) Uani 1 1 d . . .
H9A H 0.1320 0.6854 0.4827 0.036 Uiso 1 1 calc R . .
H9B H 0.1015 0.7291 0.4284 0.036 Uiso 1 1 calc R . .
C10 C 0.2176(6) 0.7523(12) 0.4367(5) 0.031(3) Uani 1 1 d . . .
H10A H 0.2108 0.8438 0.4459 0.037 Uiso 1 1 calc R . .
H10B H 0.2572 0.7161 0.4594 0.037 Uiso 1 1 calc R . .
C11 C 0.0680(6) 0.4936(13) 0.4225(5) 0.031(3) Uani 1 1 d . . .
H11A H 0.0362 0.5140 0.4524 0.037 Uiso 1 1 calc R . .
H11B H 0.0720 0.3990 0.4198 0.037 Uiso 1 1 calc R . .
C12 C 0.0295(6) 0.5463(12) 0.3755(5) 0.032(3) Uani 1 1 d . . .
H12A H -0.0236 0.5129 0.3733 0.039 Uiso 1 1 calc R . .
H12B H 0.0268 0.6412 0.3776 0.039 Uiso 1 1 calc R . .
C13 C 0.4811(6) 0.3957(12) 0.1915(5) 0.029(3) Uani 1 1 d . . .
H13A H 0.5180 0.3254 0.1847 0.034 Uiso 1 1 calc R . .
H13B H 0.5111 0.4742 0.1990 0.034 Uiso 1 1 calc R . .
C14 C 0.4353(5) 0.3620(11) 0.2360(5) 0.026(2) Uani 1 1 d . . .
C15 C 0.4496(6) 0.4178(11) 0.2832(4) 0.026(2) Uani 1 1 d . . .
H15 H 0.4896 0.4795 0.2854 0.031 Uiso 1 1 calc R . .
C16 C 0.4098(6) 0.3892(11) 0.3262(5) 0.027(2) Uani 1 1 d . . .
H16 H 0.4226 0.4286 0.3574 0.032 Uiso 1 1 calc R . .
C17 C 0.3483(6) 0.2986(11) 0.3230(4) 0.027(2) Uani 1 1 d . . .
C18 C 0.3349(6) 0.2411(10) 0.2775(4) 0.025(2) Uani 1 1 d . . .
H18 H 0.2951 0.1791 0.2751 0.030 Uiso 1 1 calc R . .
C19 C 0.3774(5) 0.2702(10) 0.2347(4) 0.021(2) Uani 1 1 d . . .
H19 H 0.3667 0.2267 0.2039 0.025 Uiso 1 1 calc R . .
C20 C 0.3014(7) 0.2652(11) 0.3679(5) 0.030(3) Uani 1 1 d . . .
H20A H 0.3326 0.2131 0.3914 0.036 Uiso 1 1 calc R . .
H20B H 0.2569 0.2126 0.3571 0.036 Uiso 1 1 calc R . .
C21 C 0.4044(6) 0.8426(13) 0.1706(5) 0.035(3) Uani 1 1 d . . .
H21A H 0.4546 0.8017 0.1635 0.042 Uiso 1 1 calc R . .
H21B H 0.4074 0.9332 0.1594 0.042 Uiso 1 1 calc R . .
C22 C 0.3896(6) 0.8389(11) 0.2257(4) 0.026(2) Uani 1 1 d . . .
C23 C 0.3294(6) 0.9127(11) 0.2466(5) 0.029(2) Uani 1 1 d . . .
H23 H 0.3019 0.9698 0.2253 0.035 Uiso 1 1 calc R . .
C24 C 0.3091(7) 0.9047(11) 0.2968(5) 0.036(3) Uani 1 1 d . . .
H24 H 0.2694 0.9577 0.3097 0.043 Uiso 1 1 calc R . .
C25 C 0.3471(6) 0.8184(12) 0.3286(5) 0.030(3) Uani 1 1 d . . .
C26 C 0.4095(6) 0.7477(12) 0.3084(5) 0.033(3) Uani 1 1 d . . .
H26 H 0.4382 0.6913 0.3294 0.040 Uiso 1 1 calc R . .
C27 C 0.4281(6) 0.7615(11) 0.2585(5) 0.031(3) Uani 1 1 d . . .
H27 H 0.4706 0.7141 0.2460 0.037 Uiso 1 1 calc R . .
C28 C 0.3228(7) 0.8009(14) 0.3810(5) 0.039(3) Uani 1 1 d . . .
H28A H 0.3237 0.8850 0.3984 0.047 Uiso 1 1 calc R . .
H28B H 0.3598 0.7438 0.3983 0.047 Uiso 1 1 calc R . .
C29 C 0.1880(6) 0.3340(11) 0.1152(4) 0.023(2) Uani 1 1 d . . .
H29A H 0.1508 0.3101 0.0886 0.028 Uiso 1 1 calc R . .
H29B H 0.2267 0.2645 0.1174 0.028 Uiso 1 1 calc R . .
C30 C 0.1472(6) 0.3416(11) 0.1637(4) 0.023(2) Uani 1 1 d . . .
C31 C 0.1697(5) 0.2613(11) 0.2031(5) 0.026(2) Uani 1 1 d . . .
H31 H 0.2095 0.2002 0.1983 0.031 Uiso 1 1 calc R . .
C32 C 0.1333(5) 0.2719(10) 0.2496(5) 0.029(3) Uani 1 1 d . . .
H32 H 0.1481 0.2162 0.2763 0.035 Uiso 1 1 calc R . .
C33 C 0.0764(6) 0.3608(12) 0.2579(5) 0.030(3) Uani 1 1 d . . .
C34 C 0.0526(6) 0.4368(12) 0.2183(4) 0.025(2) Uani 1 1 d . . .
H34 H 0.0122 0.4967 0.2233 0.030 Uiso 1 1 calc R . .
C35 C 0.0863(6) 0.4271(12) 0.1715(5) 0.032(3) Uani 1 1 d . . .
H35 H 0.0682 0.4786 0.1444 0.039 Uiso 1 1 calc R . .
C36 C 0.0448(7) 0.3843(13) 0.3089(4) 0.030(3) Uani 1 1 d . . .
H36A H 0.0605 0.3137 0.3317 0.036 Uiso 1 1 calc R . .
H36B H -0.0119 0.3851 0.3072 0.036 Uiso 1 1 calc R . .
Hg1 Hg 0.32699(2) 0.54721(4) 0.153536(15) 0.02027(11) Uani 1 1 d . . .
Hg2 Hg 0.21007(2) 0.53966(4) 0.346006(15) 0.02223(12) Uani 1 1 d . . .
I1 I 0.24077(3) 0.58835(6) 0.24392(3) 0.02293(14) Uani 1 1 d . . .
N1 N 0.3729(5) 0.5764(8) 0.0633(3) 0.0213(19) Uani 1 1 d . . .
N2 N 0.4344(4) 0.4181(9) 0.1459(4) 0.027(2) Uani 1 1 d . . .
H2 H 0.4164 0.3378 0.1360 0.032 Uiso 1 1 calc R . .
N3 N 0.3431(5) 0.7751(7) 0.1413(3) 0.024(2) Uani 1 1 d . . .
H3 H 0.2974 0.8115 0.1523 0.029 Uiso 1 1 calc R . .
N4 N 0.2286(4) 0.4584(8) 0.0994(3) 0.0190(19) Uani 1 1 d . . .
H4 H 0.1908 0.5208 0.0962 0.023 Uiso 1 1 calc R . .
N5 N 0.1446(5) 0.5482(9) 0.4290(3) 0.023(2) Uani 1 1 d . . .
N6 N 0.2730(5) 0.3831(9) 0.3946(3) 0.0219(19) Uani 1 1 d . . .
H6 H 0.3160 0.4227 0.4085 0.026 Uiso 1 1 calc R . .
N7 N 0.2455(5) 0.7456(9) 0.3852(3) 0.0227(19) Uani 1 1 d . . .
H7 H 0.2149 0.8047 0.3683 0.027 Uiso 1 1 calc R . .
N8 N 0.0724(5) 0.5091(9) 0.3298(4) 0.027(2) Uani 1 1 d . . .
H8 H 0.0597 0.5703 0.3056 0.032 Uiso 1 1 calc R . .
N9 N 0.5868(4) 0.4518(7) 0.3951(3) 0.046(3) Uani 1 1 d . . .
N10 N 0.1319(4) 0.8870(7) 0.1900(3) 0.078(3) Uani 0.367(11) 1 d PRU A 1
O4 O 0.1863(4) 0.8936(7) 0.1596(3) 0.074(4) Uani 0.367(11) 1 d PRU A 1
O5 O 0.1398(4) 0.9368(7) 0.2323(3) 0.079(4) Uani 0.367(11) 1 d PRU A 1
O6 O 0.0812(4) 0.8055(7) 0.1840(3) 0.077(3) Uani 0.367(11) 1 d PRU A 1
O5W O 0.1270(4) 0.6923(7) 0.0882(3) 0.072(5) Uani 0.367(11) 1 d PRU A 1
N10' N 0.1317(4) 0.8281(7) 0.1657(3) 0.076(3) Uani 0.633(11) 1 d PRU A 2
O4' O 0.1731(4) 0.8049(7) 0.1291(3) 0.081(4) Uani 0.633(11) 1 d PRU A 2
O5' O 0.1553(4) 0.8941(7) 0.2016(3) 0.082(3) Uani 0.633(11) 1 d PRU A 2
O6' O 0.0691(4) 0.7736(7) 0.1687(3) 0.078(3) Uani 0.633(11) 1 d PRU A 2
O5W' O 0.1247(4) 0.7173(7) 0.0293(3) 0.068(4) Uani 0.633(11) 1 d PRU A 2
N11 N 0.0268(6) 0.4208(13) 0.0345(5) 0.045(3) Uani 1 1 d . . .
O1 O 0.5641(5) 0.3612(10) 0.4219(4) 0.054(3) Uani 1 1 d . . .
O2 O 0.5458(6) 0.5505(9) 0.3911(5) 0.057(3) Uani 1 1 d . . .
O3 O 0.6494(7) 0.4481(14) 0.3738(7) 0.095(5) Uani 1 1 d . . .
O7 O -0.0139(8) 0.5019(13) 0.0569(5) 0.076(4) Uani 1 1 d . . .
O8 O 0.0107(6) 0.3070(11) 0.0392(5) 0.068(3) Uani 1 1 d . . .
O9 O 0.0836(6) 0.4530(12) 0.0089(6) 0.086(5) Uani 1 1 d . . .
O1W O 0.3684(5) 0.1724(8) 0.1042(4) 0.045(2) Uani 1 1 d . . .
O2W O 0.2332(6) 0.0430(8) 0.0812(5) 0.053(3) Uani 1 1 d . . .
O3W O 0.3697(5) 0.6288(11) 0.5088(4) 0.058(3) Uani 1 1 d . . .
O4W O 0.1084(5) 0.7934(10) 0.3120(5) 0.058(3) Uani 1 1 d . . .
O6W O 0.4141(5) 0.4092(12) 0.4593(4) 0.060(3) Uani 1 1 d . . .

loop_
_atom_site_aniso_label
_atom_site_aniso_U_11
_atom_site_aniso_U_22
_atom_site_aniso_U_33
_atom_site_aniso_U_23
_atom_site_aniso_U_13
_atom_site_aniso_U_12
C1 0.029(6) 0.033(6) 0.016(5) 0.002(5) 0.006(4) 0.012(5)
C2 0.020(5) 0.030(7) 0.039(7) 0.008(5) 0.005(5) 0.002(4)
C3 0.037(6) 0.023(6) 0.034(6) 0.001(5) 0.002(5) -0.001(5)
C4 0.033(6) 0.030(6) 0.042(7) 0.008(6) -0.002(5) 0.006(5)
C5 0.025(5) 0.043(8) 0.025(7) -0.007(6) -0.002(5) 0.009(5)
C6 0.020(5) 0.032(6) 0.019(5) -0.006(5) 0.002(4) 0.005(4)
C7 0.036(6) 0.034(7) 0.010(5) 0.005(5) 0.009(5) -0.001(5)
C8 0.040(6) 0.025(6) 0.020(5) 0.008(5) 0.004(5) 0.001(5)
C9 0.036(6) 0.032(7) 0.021(6) -0.003(5) 0.004(5) 0.001(5)
C10 0.040(6) 0.027(6) 0.026(6) -0.003(5) 0.000(5) -0.002(5)
C11 0.032(6) 0.038(7) 0.023(6) -0.008(6) 0.002(5) -0.001(5)
C12 0.026(5) 0.040(7) 0.031(6) -0.011(5) 0.008(5) 0.008(5)
C13 0.021(5) 0.034(6) 0.031(6) 0.008(6) -0.005(5) 0.001(5)
C14 0.021(5) 0.023(6) 0.034(6) -0.002(5) -0.005(5) 0.011(4)
C15 0.030(6) 0.024(6) 0.023(6) 0.002(5) -0.005(5) 0.001(5)
C16 0.020(5) 0.027(6) 0.032(6) -0.002(5) -0.001(5) 0.002(5)
C17 0.034(6) 0.018(5) 0.028(6) 0.004(5) 0.005(5) 0.007(5)
C18 0.025(5) 0.017(5) 0.033(6) 0.000(5) -0.007(5) 0.007(4)
C19 0.017(4) 0.023(5) 0.023(6) -0.004(5) -0.002(4) 0.000(4)
C20 0.039(6) 0.021(6) 0.031(6) -0.007(5) 0.000(5) 0.006(5)
C21 0.029(6) 0.038(7) 0.037(7) -0.002(6) 0.001(5) -0.008(5)
C22 0.034(5) 0.021(6) 0.024(5) -0.007(5) -0.008(5) -0.008(5)
C23 0.040(6) 0.020(5) 0.027(6) 0.004(5) -0.003(6) -0.004(4)
C24 0.032(6) 0.016(6) 0.059(9) 0.001(6) -0.001(6) -0.005(5)
C25 0.026(5) 0.033(6) 0.030(6) -0.010(5) -0.006(5) -0.011(5)
C26 0.023(5) 0.038(7) 0.038(7) 0.000(6) -0.010(5) -0.009(5)
C27 0.028(5) 0.024(6) 0.041(7) -0.007(5) -0.001(5) -0.010(4)
C28 0.035(6) 0.045(8) 0.037(7) -0.005(6) -0.013(6) -0.015(6)
C29 0.022(5) 0.019(6) 0.029(6) -0.009(5) 0.003(5) -0.002(4)
C30 0.022(5) 0.029(6) 0.017(6) 0.003(5) 0.000(4) -0.005(4)
C31 0.016(5) 0.023(6) 0.038(6) -0.007(5) -0.006(5) 0.000(4)
C32 0.025(5) 0.024(6) 0.038(7) 0.008(5) -0.017(5) -0.009(4)
C33 0.023(5) 0.036(7) 0.030(6) -0.015(6) 0.004(5) -0.010(5)
C34 0.021(5) 0.040(6) 0.013(5) -0.006(5) -0.003(4) 0.000(5)
C35 0.018(5) 0.040(7) 0.039(7) -0.008(6) -0.002(5) 0.010(5)
C36 0.032(6) 0.039(7) 0.020(6) -0.002(6) 0.001(5) -0.008(5)
Hg1 0.0213(2) 0.0198(2) 0.0197(2) -0.0007(2) 0.00100(18) 0.00246(15)
Hg2 0.0239(2) 0.0248(2) 0.0179(2) 0.0000(2) 0.00184(17) -0.00090(16)
I1 0.0261(3) 0.0219(3) 0.0208(3) -0.0008(3) 0.0007(3) -0.0027(2)
N1 0.037(5) 0.016(4) 0.011(4) -0.007(4) -0.003(4) -0.002(4)
N2 0.015(4) 0.032(5) 0.034(6) 0.003(5) -0.001(4) -0.002(3)
N3 0.034(4) 0.004(4) 0.034(6) -0.006(4) 0.000(4) 0.006(3)
N4 0.014(4) 0.025(5) 0.018(5) -0.013(4) -0.002(4) 0.002(3)
N5 0.023(4) 0.031(5) 0.015(5) -0.007(4) 0.008(4) 0.005(4)
N6 0.022(4) 0.024(5) 0.020(5) 0.000(4) 0.007(4) -0.002(4)
N7 0.034(5) 0.019(5) 0.014(4) -0.004(4) -0.005(4) -0.006(4)
N8 0.029(5) 0.026(5) 0.026(5) -0.005(4) 0.001(4) -0.005(4)
N9 0.040(6) 0.062(8) 0.037(7) 0.000(6) -0.013(5) -0.001(6)
N10 0.076(4) 0.078(4) 0.079(4) 0.003(3) 0.000(3) 0.001(3)
O4 0.072(4) 0.075(5) 0.076(5) 0.004(4) -0.001(3) 0.001(4)
O5 0.079(5) 0.079(5) 0.079(5) 0.001(4) -0.001(4) 0.001(4)
O6 0.074(4) 0.079(5) 0.079(5) 0.001(4) 0.002(4) 0.000(3)
O5W 0.069(6) 0.068(6) 0.077(6) 0.000(4) 0.002(4) 0.002(4)
N10' 0.075(4) 0.077(4) 0.077(4) 0.004(3) 0.000(3) 0.000(3)
O4' 0.080(5) 0.086(5) 0.078(5) 0.010(4) 0.004(4) 0.006(4)
O5' 0.082(4) 0.081(4) 0.082(4) 0.002(3) -0.004(3) 0.000(3)
O6' 0.074(4) 0.079(5) 0.082(5) 0.001(4) 0.002(4) 0.000(4)
O5W' 0.064(5) 0.064(5) 0.077(6) 0.002(4) 0.001(4) 0.000(4)
N11 0.034(6) 0.060(8) 0.042(7) 0.014(6) -0.006(5) 0.001(6)
O1 0.055(5) 0.045(6) 0.063(6) 0.012(5) -0.012(5) 0.010(5)
O2 0.043(5) 0.040(6) 0.088(9) -0.010(6) -0.014(6) 0.007(4)
O3 0.061(7) 0.102(11) 0.121(13) 0.007(9) 0.032(8) 0.034(7)
O7 0.092(9) 0.081(9) 0.054(7) -0.001(7) -0.005(7) 0.032(8)
O8 0.060(6) 0.050(7) 0.094(9) 0.004(6) -0.007(6) -0.026(5)
O9 0.035(5) 0.091(10) 0.134(13) 0.053(9) 0.016(7) 0.005(5)
O1W 0.041(4) 0.028(5) 0.067(6) -0.017(5) 0.006(5) -0.003(4)
O2W 0.047(5) 0.026(5) 0.085(8) -0.013(5) 0.009(5) 0.002(4)
O3W 0.033(4) 0.070(7) 0.071(7) -0.017(6) -0.010(5) 0.009(5)
O4W 0.041(5) 0.045(6) 0.089(8) -0.004(6) -0.003(6) 0.005(4)
O6W 0.038(5) 0.095(9) 0.048(6) -0.030(6) -0.016(5) 0.007(5)

loop_
_atom_type_symbol
_atom_type_description
_atom_type_scat_dispersion_real
_atom_type_scat_dispersion_imag
_atom_type_scat_source
C C 0.0181 0.0091 'International Tables Vol C Tables 4.2.6.8 and 6.1.1.4'
H H 0.0000 0.0000 'International Tables Vol C Tables 4.2.6.8 and 6.1.1.4'
N N 0.0311 0.0180 'International Tables Vol C Tables 4.2.6.8 and 6.1.1.4'
O O 0.0492 0.0322 'International Tables Vol C Tables 4.2.6.8 and 6.1.1.4'
I I -0.3257 6.8362 'International Tables Vol C Tables 4.2.6.8 and 6.1.1.4'
Hg Hg -4.2923 7.6849 'International Tables Vol C Tables 4.2.6.8 and 6.1.1.4'

loop_
_geom_angle_atom_site_label_1
_geom_angle_atom_site_label_2
_geom_angle_atom_site_label_3
_geom_angle
N1 C1 C2 112.6(9)
N1 C1 H1A 109.1
C2 C1 H1A 109.1
N1 C1 H1B 109.1
C2 C1 H1B 109.1
H1A C1 H1B 107.8
N2 C2 C1 111.5(8)
N2 C2 H2A 109.3
C1 C2 H2A 109.3
N2 C2 H2B 109.3
C1 C2 H2B 109.3
H2A C2 H2B 108.0
N1 C3 C4 111.1(9)
N1 C3 H3A 109.4
C4 C3 H3A 109.4
N1 C3 H3B 109.4
C4 C3 H3B 109.4
H3A C3 H3B 108.0
N3 C4 C3 110.7(9)
N3 C4 H4A 109.5
C3 C4 H4A 109.5
N3 C4 H4B 109.5
C3 C4 H4B 109.5
H4A C4 H4B 108.1
N1 C5 C6 113.4(10)
N1 C5 H5A 108.9
C6 C5 H5A 108.9
N1 C5 H5B 108.9
C6 C5 H5B 108.9
H5A C5 H5B 107.7
N4 C6 C5 111.6(9)
N4 C6 H6A 109.3
C5 C6 H6A 109.3
N4 C6 H6B 109.3
C5 C6 H6B 109.3
H6A C6 H6B 108.0
N5 C7 C8 114.4(9)
N5 C7 H7A 108.7
C8 C7 H7A 108.7
N5 C7 H7B 108.7
C8 C7 H7B 108.7
H7A C7 H7B 107.6
N6 C8 C7 109.3(9)
N6 C8 H8A 109.8
C7 C8 H8A 109.8
N6 C8 H8B 109.8
C7 C8 H8B 109.8
H8A C8 H8B 108.3
N5 C9 C10 113.2(9)
N5 C9 H9A 108.9
C10 C9 H9A 108.9
N5 C9 H9B 108.9
C10 C9 H9B 108.9
H9A C9 H9B 107.7
N7 C10 C9 114.9(10)
N7 C10 H10A 108.5
C9 C10 H10A 108.5
N7 C10 H10B 108.5
C9 C10 H10B 108.5
H10A C10 H10B 107.5
N5 C11 C12 111.2(10)
N5 C11 H11A 109.4
C12 C11 H11A 109.4
N5 C11 H11B 109.4
C12 C11 H11B 109.4
H11A C11 H11B 108.0
N8 C12 C11 110.7(9)
N8 C12 H12A 109.5
C11 C12 H12A 109.5
N8 C12 H12B 109.5
C11 C12 H12B 109.5
H12A C12 H12B 108.1
C14 C13 N2 113.3(8)
C14 C13 H13A 108.9
N2 C13 H13A 108.9
C14 C13 H13B 108.9
N2 C13 H13B 108.9
H13A C13 H13B 107.7
C19 C14 C15 115.9(10)
C19 C14 C13 122.7(10)
C15 C14 C13 121.4(10)
C16 C15 C14 124.3(11)
C16 C15 H15 117.9
C14 C15 H15 117.9
C15 C16 C17 118.3(11)
C15 C16 H16 120.9
C17 C16 H16 120.9
C18 C17 C16 118.1(10)
C18 C17 C20 120.6(10)
C16 C17 C20 121.3(11)
C17 C18 C19 122.3(10)
C17 C18 H18 118.9
C19 C18 H18 118.9
C14 C19 C18 121.1(10)
C14 C19 H19 119.4
C18 C19 H19 119.4
C17 C20 N6 111.6(9)
C17 C20 H20A 109.3
N6 C20 H20A 109.3
C17 C20 H20B 109.3
N6 C20 H20B 109.3
H20A C20 H20B 108.0
C22 C21 N3 112.0(9)
C22 C21 H21A 109.2
N3 C21 H21A 109.2
C22 C21 H21B 109.2
N3 C21 H21B 109.2
H21A C21 H21B 107.9
C27 C22 C23 115.9(11)
C27 C22 C21 123.9(11)
C23 C22 C21 120.1(11)
C24 C23 C22 122.4(11)
C24 C23 H23 118.8
C22 C23 H23 118.8
C23 C24 C25 120.0(12)
C23 C24 H24 120.0
C25 C24 H24 120.0
C24 C25 C26 117.9(11)
C24 C25 C28 121.0(12)
C26 C25 C28 121.1(12)
C27 C26 C25 119.5(11)
C27 C26 H26 120.3
C25 C26 H26 120.3
C22 C27 C26 124.2(11)
C22 C27 H27 117.9
C26 C27 H27 117.9
C25 C28 N7 112.7(9)
C25 C28 H28A 109.0
N7 C28 H28A 109.0
C25 C28 H28B 109.0
N7 C28 H28B 109.0
H28A C28 H28B 107.8
C30 C29 N4 114.7(9)
C30 C29 H29A 108.6
N4 C29 H29A 108.6
C30 C29 H29B 108.6
N4 C29 H29B 108.6
H29A C29 H29B 107.6
C31 C30 C35 119.0(10)
C31 C30 C29 119.0(10)
C35 C30 C29 122.0(10)
C32 C31 C30 119.1(9)
C32 C31 H31 120.4
C30 C31 H31 120.4
C33 C32 C31 121.7(11)
C33 C32 H32 119.2
C31 C32 H32 119.2
C32 C33 C34 118.7(11)
C32 C33 C36 121.8(12)
C34 C33 C36 119.3(10)
C35 C34 C33 121.1(10)
C35 C34 H34 119.5
C33 C34 H34 119.5
C34 C35 C30 120.3(12)
C34 C35 H35 119.9
C30 C35 H35 119.9
C33 C36 N8 111.3(10)
C33 C36 H36A 109.4
N8 C36 H36A 109.4
C33 C36 H36B 109.4
N8 C36 H36B 109.4
H36A C36 H36B 108.0
N2 Hg1 N3 117.8(3)
N2 Hg1 N4 107.4(3)
N3 Hg1 N4 112.3(3)
N2 Hg1 N1 74.5(3)
N3 Hg1 N1 73.7(3)
N4 Hg1 N1 73.1(3)
N2 Hg1 I1 125.8(2)
N3 Hg1 I1 91.5(2)
N4 Hg1 I1 100.5(2)
N1 Hg1 I1 159.4(2)
N6 Hg2 N8 117.5(3)
N6 Hg2 N7 104.8(3)
N8 Hg2 N7 115.6(3)
N6 Hg2 N5 75.7(3)
N8 Hg2 N5 73.2(3)
N7 Hg2 N5 73.1(3)
N6 Hg2 I1 124.4(2)
N8 Hg2 I1 92.3(2)
N7 Hg2 I1 101.6(2)
N5 Hg2 I1 159.6(2)
Hg2 I1 Hg1 151.80(3)
C1 N1 C5 112.9(8)
C1 N1 C3 111.1(9)
C5 N1 C3 113.8(9)
C1 N1 Hg1 106.6(6)
C5 N1 Hg1 105.9(6)
C3 N1 Hg1 105.8(7)
C2 N2 C13 110.7(8)
C2 N2 Hg1 109.7(7)
C13 N2 Hg1 117.8(7)
C2 N2 H2 105.9
C13 N2 H2 105.9
Hg1 N2 H2 105.9
C4 N3 C21 113.6(9)
C4 N3 Hg1 108.6(7)
C21 N3 Hg1 118.4(7)
C4 N3 H3 105.0
C21 N3 H3 105.0
Hg1 N3 H3 105.0
C6 N4 C29 107.4(8)
C6 N4 Hg1 109.6(6)
C29 N4 Hg1 119.1(7)
C6 N4 H4 106.7
C29 N4 H4 106.7
Hg1 N4 H4 106.7
C11 N5 C9 113.2(9)
C11 N5 C7 110.9(9)
C9 N5 C7 112.0(9)
C11 N5 Hg2 107.5(7)
C9 N5 Hg2 108.2(6)
C7 N5 Hg2 104.5(6)
C8 N6 C20 109.7(9)
C8 N6 Hg2 109.5(6)
C20 N6 Hg2 117.5(7)
C8 N6 H6 106.5
C20 N6 H6 106.5
Hg2 N6 H6 106.5
C10 N7 C28 111.1(9)
C10 N7 Hg2 110.8(7)
C28 N7 Hg2 122.7(7)
C10 N7 H7 103.3
C28 N7 H7 103.3
Hg2 N7 H7 103.3
C12 N8 C36 111.7(9)
C12 N8 Hg2 108.5(7)
C36 N8 Hg2 119.5(7)
C12 N8 H8 105.3
C36 N8 H8 105.3
Hg2 N8 H8 105.3
O3 N9 O1 121.3(10)
O3 N9 O2 119.5(11)
O1 N9 O2 119.1(9)
O6 N10 O5 118.8
O6 N10 O4 119.9
O5 N10 O4 118.4
O4' N10' O6' 118.6
O4' N10' O5' 121.2
O6' N10' O5' 119.8
O8 N11 O9 119.9(14)
O8 N11 O7 118.4(13)
O9 N11 O7 121.7(14)

loop_
_geom_bond_atom_site_label_1
_geom_bond_atom_site_label_2
_geom_bond_distance
C1 N1 1.452(13)
C1 C2 1.537(16)
C1 H1A 0.9900
C1 H1B 0.9900
C2 N2 1.472(15)
C2 H2A 0.9900
C2 H2B 0.9900
C3 N1 1.471(14)
C3 C4 1.523(17)
C3 H3A 0.9900
C3 H3B 0.9900
C4 N3 1.482(16)
C4 H4A 0.9900
C4 H4B 0.9900
C5 N1 1.468(14)
C5 C6 1.487(17)
C5 H5A 0.9900
C5 H5B 0.9900
C6 N4 1.473(14)
C6 H6A 0.9900
C6 H6B 0.9900
C7 N5 1.488(15)
C7 C8 1.525(16)
C7 H7A 0.9900
C7 H7B 0.9900
C8 N6 1.465(14)
C8 H8A 0.9900
C8 H8B 0.9900
C9 N5 1.476(14)
C9 C10 1.500(16)
C9 H9A 0.9900
C9 H9B 0.9900
C10 N7 1.450(15)
C10 H10A 0.9900
C10 H10B 0.9900
C11 N5 1.460(15)
C11 C12 1.518(17)
C11 H11A 0.9900
C11 H11B 0.9900
C12 N8 1.475(14)
C12 H12A 0.9900
C12 H12B 0.9900
C13 C14 1.466(17)
C13 N2 1.476(15)
C13 H13A 0.9900
C13 H13B 0.9900
C14 C19 1.389(15)
C14 C15 1.402(16)
C15 C16 1.367(17)
C15 H15 0.9500
C16 C17 1.430(16)
C16 H16 0.9500
C17 C18 1.365(17)
C17 C20 1.485(17)
C18 C19 1.390(15)
C18 H18 0.9500
C19 H19 0.9500
C20 N6 1.502(14)
C20 H20A 0.9900
C20 H20B 0.9900
C21 C22 1.483(17)
C21 N3 1.495(14)
C21 H21A 0.9900
C21 H21B 0.9900
C22 C27 1.363(17)
C22 C23 1.414(16)
C23 C24 1.379(19)
C23 H23 0.9500
C24 C25 1.400(18)
C24 H24 0.9500
C25 C26 1.418(17)
C25 C28 1.462(18)
C26 C27 1.369(18)
C26 H26 0.9500
C27 H27 0.9500
C28 N7 1.469(14)
C28 H28A 0.9900
C28 H28B 0.9900
C29 C30 1.471(15)
C29 N4 1.534(14)
C29 H29A 0.9900
C29 H29B 0.9900
C30 C31 1.394(16)
C30 C35 1.400(15)
C31 C32 1.390(17)
C31 H31 0.9500
C32 C33 1.374(16)
C32 H32 0.9500
C33 C34 1.379(17)
C33 C36 1.477(17)
C34 C35 1.374(17)
C34 H34 0.9500
C35 H35 0.9500
C36 N8 1.493(15)
C36 H36A 0.9900
C36 H36B 0.9900
Hg1 N2 2.313(8)
Hg1 N3 2.412(8)
Hg1 N4 2.419(8)
Hg1 N1 2.540(9)
Hg1 I1 2.8593(8)
Hg2 N6 2.350(9)
Hg2 N8 2.457(9)
Hg2 N7 2.461(9)
Hg2 N5 2.480(9)
Hg2 I1 2.8036(8)
N2 H2 0.9300
N3 H3 0.9300
N4 H4 0.9300
N6 H6 0.9300
N7 H7 0.9300
N8 H8 0.9300
N9 O3 1.228(14)
N9 O1 1.245(12)
N9 O2 1.257(11)
N10 O6 1.2358
N10 O5 1.2433
N10 O4 1.2453
N10' O4' 1.2327
N10' O6' 1.2335
N10' O5' 1.2427
N11 O8 1.224(16)
N11 O9 1.246(16)
N11 O7 1.252(16)
